data_7128989
loop_
_publ_author_name
'Fu, Yuanyuan'
'Zhao, Xueyan'
'Chen, Dengfeng'
'Luo, Jinyue'
'Huang, Shenlin'

_publ_section_title
;
 Cu-catalyzed coupling of indanone oxime acetates with thiols to
 2,3-difunctionalized indenones.
;
_journal_issue 82
_journal_name_full 'Chemical communications (Cambridge, England)'
_journal_page_first 10719
_journal_page_last 10722
_journal_paper_doi 10.1039/d1cc04167c
_journal_volume 57
_journal_year 2021
_chemical_formula_moiety 'C16 H13 N O S'
_chemical_formula_sum 'C16 H13 N O S'
_chemical_formula_weight 267.33
_space_group_crystal_system tetragonal
_space_group_IT_number 88
_space_group_name_Hall '-I 4ad'
_space_group_name_H-M_alt 'I 41/a :2'
_atom_sites_solution_hydrogens mixed
_atom_sites_solution_primary dual
_audit_creation_date 2020-07-16
_audit_creation_method
;
Olex2 1.3
(compiled 2020.06.28 svn.raecde09e for OlexSys, GUI svn.r6132)
;
_audit_update_record
;
2021-06-16 deposited with the CCDC.	2021-09-21 downloaded from the CCDC.
;
_cell_angle_alpha 90
_cell_angle_beta 90
_cell_angle_gamma 90
_cell_formula_units_Z 16
_cell_length_a 29.5276(11)
_cell_length_b 29.5276(11)
_cell_length_c 6.0515(3)
_cell_measurement_reflns_used 2500
_cell_measurement_temperature 100.0(2)
_cell_measurement_theta_max 73.1440
_cell_measurement_theta_min 4.2020
_cell_volume 5276.2(4)
_computing_cell_refinement 'CrysAlisPro 1.171.38.43f (Rigaku OD, 2015)'
_computing_data_collection 'CrysAlisPro 1.171.38.43f (Rigaku OD, 2015)'
_computing_data_reduction 'CrysAlisPro 1.171.38.43f (Rigaku OD, 2015)'
_computing_molecular_graphics 'Olex2 1.3 (Dolomanov et al., 2009)'
_computing_publication_material 'Olex2 1.3 (Dolomanov et al., 2009)'
_computing_structure_refinement 'SHELXL 2018/3 (Sheldrick, 2015)'
_computing_structure_solution 'SHELXT  (Sheldrick, 2015)'
_diffrn_ambient_environment N~2~
_diffrn_ambient_temperature 100.0(2)
_diffrn_detector 'CCD plate'
_diffrn_detector_area_resol_mean 5.2684
_diffrn_detector_type AtlasS2
_diffrn_measured_fraction_theta_full 0.998
_diffrn_measured_fraction_theta_max 0.964
_diffrn_measurement_details
;
List of Runs (angles in degrees, time in seconds):

  # Type    Start    End  Width  t~exp~   \w     \q     \k     \f   Frames
#--------------------------------------------------------------------------
  1  \w     65.00  95.00   1.00    1.01    --   41.11  77.00  90.00   30
  2  \w    129.00 176.00   1.00    1.50    --  106.95 125.00  60.00   47
  3  \w     37.00 133.00   1.00    1.50    --  106.95 -45.00  90.00   96
  4  \w     55.00 109.00   1.00    1.50    --  106.95 -95.00 150.00   54
  5  \w   -111.00 -22.00   1.00    1.01    --  -41.11 -57.00 -30.00   89
;
_diffrn_measurement_device 'four-circle diffractometer'
_diffrn_measurement_device_type 'SuperNova, Dual, Cu at zero, AtlasS2'
_diffrn_measurement_method '\w scans'
_diffrn_orient_matrix_type 'CrysAlisPro convention (1999,Acta A55,543-557)'
_diffrn_orient_matrix_UB_11 -0.0129267000
_diffrn_orient_matrix_UB_12 0.0485193000
_diffrn_orient_matrix_UB_13 0.0681516000
_diffrn_orient_matrix_UB_21 -0.0501569000
_diffrn_orient_matrix_UB_22 -0.0106106000
_diffrn_orient_matrix_UB_23 -0.0484912000
_diffrn_orient_matrix_UB_31 -0.0062523000
_diffrn_orient_matrix_UB_32 -0.0160150000
_diffrn_orient_matrix_UB_33 0.2402949000
_diffrn_radiation_monochromator mirror
_diffrn_radiation_probe x-ray
_diffrn_radiation_type 'Cu K\a'
_diffrn_radiation_wavelength 1.54184
_diffrn_reflns_av_R_equivalents 0.0524
_diffrn_reflns_av_unetI/netI 0.0592
_diffrn_reflns_Laue_measured_fraction_full 0.998
_diffrn_reflns_Laue_measured_fraction_max 0.964
_diffrn_reflns_limit_h_max 29
_diffrn_reflns_limit_h_min -29
_diffrn_reflns_limit_k_max 20
_diffrn_reflns_limit_k_min -36
_diffrn_reflns_limit_l_max 7
_diffrn_reflns_limit_l_min -5
_diffrn_reflns_number 4688
_diffrn_reflns_point_group_measured_fraction_full 0.998
_diffrn_reflns_point_group_measured_fraction_max 0.964
_diffrn_reflns_theta_full 67.684
_diffrn_reflns_theta_max 73.710
_diffrn_reflns_theta_min 2.993
_diffrn_source 'micro-focus sealed X-ray tube'
_diffrn_source_type 'SuperNova (Cu) X-ray Source'
_exptl_absorpt_coefficient_mu 2.091
_exptl_absorpt_correction_T_max 1.00000
_exptl_absorpt_correction_T_min 0.67025
_exptl_absorpt_correction_type multi-scan
_exptl_absorpt_process_details
;
CrysAlisPro 1.171.38.43f (Rigaku Oxford Diffraction, 2015)
Empirical absorption correction using spherical harmonics,
 implemented in SCALE3 ABSPACK scaling algorithm.
;
_exptl_crystal_colour black
_exptl_crystal_colour_primary black
_exptl_crystal_density_diffrn 1.346
_exptl_crystal_description needle
_exptl_crystal_F_000 2240
_exptl_crystal_size_max 0.14
_exptl_crystal_size_mid 0.11
_exptl_crystal_size_min 0.08
_refine_diff_density_max 0.302
_refine_diff_density_min -0.445
_refine_diff_density_rms 0.082
_refine_ls_extinction_method none
_refine_ls_goodness_of_fit_ref 1.058
_refine_ls_hydrogen_treatment mixed
_refine_ls_matrix_type full
_refine_ls_number_parameters 178
_refine_ls_number_reflns 2582
_refine_ls_number_restraints 0
_refine_ls_restrained_S_all 1.058
_refine_ls_R_factor_all 0.0551
_refine_ls_R_factor_gt 0.0513
_refine_ls_shift/su_max 0.001
_refine_ls_shift/su_mean 0.000
_refine_ls_structure_factor_coef Fsqd
_refine_ls_weighting_details 'w=1/[\s^2^(Fo^2^)+(0.0787P)^2^+3.3464P] where P=(Fo^2^+2Fc^2^)/3'
_refine_ls_weighting_scheme calc
_refine_ls_wR_factor_gt 0.1333
_refine_ls_wR_factor_ref 0.1394
_reflns_Friedel_coverage 0.000
_reflns_number_gt 2335
_reflns_number_total 2582
_reflns_threshold_expression 'I > 2\s(I)'
_cod_data_source_file d1cc04167c2.cif
_cod_data_source_block f-2
_cod_depositor_comments 'Adding full bibliography for 7128989.cif.'
_cod_original_cell_volume 5276.2(5)
_cod_original_sg_symbol_H-M 'I 41/a'
_cod_database_code 7128989
_shelx_shelxl_version_number 2018/3
_shelx_space_group_comment
;
The symmetry employed for this shelxl refinement is uniquely defined
by the following loop, which should always be used as a source of
symmetry information in preference to the above space-group names.
They are only intended as comments.
;
_reflns_odcompleteness_completeness 99.92
_reflns_odcompleteness_iscentric 1
_reflns_odcompleteness_theta 66.97
_olex2_refinement_description
;
1. Fixed Uiso
 At 1.2 times of:
  All C(H) groups, All N(H) groups
 At 1.5 times of:
  All C(H,H,H) groups
2.a Rotating group:
 N1(H1A)
2.b Aromatic/amide H refined with riding coordinates:
 C3(H3), C4(H4), C5(H5), C6(H6), C11(H11), C12(H12), C14(H14), C15(H15)
2.c Idealised Me refined as rotating group:
 C16(H16A,H16B,H16C)
;
_olex2_submission_special_instructions 'No special instructions were received'
_oxdiff_exptl_absorpt_empirical_details
;
Empirical correction (ABSPACK) includes:
- Absorption correction using spherical harmonics
- Frame scaling
;
_oxdiff_exptl_absorpt_empirical_full_max 1.452
_oxdiff_exptl_absorpt_empirical_full_min 0.585

loop_
_space_group_symop_operation_xyz
'x, y, z'
'-x+1/2, -y, z+1/2'
'-y+3/4, x+1/4, z+1/4'
'y+3/4, -x+3/4, z+3/4'
'x+1/2, y+1/2, z+1/2'
'-x+1, -y+1/2, z+1'
'-y+5/4, x+3/4, z+3/4'
'y+5/4, -x+5/4, z+5/4'
'-x, -y, -z'
'x-1/2, y, -z-1/2'
'y-3/4, -x-1/4, -z-1/4'
'-y-3/4, x-3/4, -z-3/4'
'-x+1/2, -y+1/2, -z+1/2'
'x, y+1/2, -z'
'y-1/4, -x+1/4, -z+1/4'
'-y-1/4, x-1/4, -z-1/4'

loop_
_atom_site_label
_atom_site_type_symbol
_atom_site_fract_x
_atom_site_fract_y
_atom_site_fract_z
_atom_site_U_iso_or_equiv
_atom_site_adp_type
_atom_site_occupancy
_atom_site_site_symmetry_order
_atom_site_calc_flag
_atom_site_refinement_flags_posn
_atom_site_refinement_flags_adp
_atom_site_refinement_flags_occupancy
_atom_site_disorder_assembly
_atom_site_disorder_group
S1 S 0.57510(2) 0.53068(2) 0.34953(8) 0.02133(19) Uani 1 1 d . . . . .
O1 O 0.70538(5) 0.43298(5) 0.6351(2) 0.0211(3) Uani 1 1 d . . . . .
N1 N 0.68090(6) 0.49764(6) 0.3054(3) 0.0207(4) Uani 1 1 d . . . . .
H1A H 0.700581 0.476683 0.281234 0.025 Uiso 1 1 d R U . . .
H1B H 0.6691(9) 0.5123(10) 0.197(5) 0.033(7) Uiso 1 1 d . . . . .
C1 C 0.62986(7) 0.44396(7) 0.7916(3) 0.0190(4) Uani 1 1 d . . . . .
C2 C 0.59397(7) 0.47164(6) 0.7188(3) 0.0189(4) Uani 1 1 d . . . . .
C3 C 0.55339(7) 0.47128(7) 0.8301(3) 0.0231(4) Uani 1 1 d . . . . .
H3 H 0.529306 0.489160 0.783293 0.028 Uiso 1 1 calc R U . . .
C4 C 0.54924(7) 0.44312(7) 1.0167(4) 0.0255(5) Uani 1 1 d . . . . .
H4 H 0.521999 0.442604 1.093755 0.031 Uiso 1 1 calc R U . . .
C5 C 0.58470(8) 0.41618(7) 1.0884(3) 0.0265(5) Uani 1 1 d . . . . .
H5 H 0.581181 0.398037 1.212880 0.032 Uiso 1 1 calc R U . . .
C6 C 0.62594(7) 0.41628(7) 0.9732(3) 0.0233(4) Uani 1 1 d . . . . .
H6 H 0.649952 0.398122 1.018445 0.028 Uiso 1 1 calc R U . . .
C7 C 0.66799(7) 0.45064(6) 0.6356(3) 0.0174(4) Uani 1 1 d . . . . .
C8 C 0.65185(7) 0.48405(6) 0.4664(3) 0.0171(4) Uani 1 1 d . . . . .
C9 C 0.60884(6) 0.49666(6) 0.5174(3) 0.0181(4) Uani 1 1 d . . . . .
C10 C 0.55747(6) 0.57562(6) 0.5237(3) 0.0182(4) Uani 1 1 d . . . . .
C11 C 0.52116(7) 0.60163(7) 0.4467(3) 0.0216(4) Uani 1 1 d . . . . .
H11 H 0.508229 0.595198 0.310089 0.026 Uiso 1 1 calc R U . . .
C12 C 0.50441(7) 0.63692(7) 0.5732(3) 0.0228(4) Uani 1 1 d . . . . .
H12 H 0.480467 0.654191 0.519685 0.027 Uiso 1 1 calc R U . . .
C13 C 0.52283(7) 0.64701(7) 0.7796(3) 0.0228(4) Uani 1 1 d . . . . .
C14 C 0.55949(7) 0.62155(7) 0.8515(3) 0.0239(4) Uani 1 1 d . . . . .
H14 H 0.572712 0.628400 0.986956 0.029 Uiso 1 1 calc R U . . .
C15 C 0.57705(7) 0.58599(7) 0.7265(3) 0.0224(4) Uani 1 1 d . . . . .
H15 H 0.601609 0.569371 0.778238 0.027 Uiso 1 1 calc R U . . .
C16 C 0.50216(8) 0.68336(8) 0.9218(4) 0.0332(5) Uani 1 1 d . . . . .
H16A H 0.520978 0.709865 0.918056 0.050 Uiso 1 1 calc R U . . .
H16B H 0.499754 0.672656 1.071095 0.050 Uiso 1 1 calc R U . . .
H16C H 0.472568 0.690757 0.866859 0.050 Uiso 1 1 calc R U . . .

loop_
_atom_site_aniso_label
_atom_site_aniso_U_11
_atom_site_aniso_U_22
_atom_site_aniso_U_33
_atom_site_aniso_U_23
_atom_site_aniso_U_13
_atom_site_aniso_U_12
S1 0.0234(3) 0.0232(3) 0.0174(3) -0.00412(18) -0.00388(18) 0.00531(18)
O1 0.0203(7) 0.0246(7) 0.0185(7) -0.0006(5) -0.0009(5) 0.0040(5)
N1 0.0237(9) 0.0221(9) 0.0163(8) 0.0014(7) 0.0026(7) 0.0035(7)
C1 0.0194(9) 0.0197(9) 0.0180(9) -0.0029(7) 0.0010(7) -0.0025(7)
C2 0.0212(10) 0.0175(9) 0.0181(9) -0.0049(7) -0.0009(7) -0.0026(7)
C3 0.0195(10) 0.0229(10) 0.0268(10) -0.0068(8) 0.0022(8) -0.0017(8)
C4 0.0231(10) 0.0273(10) 0.0261(10) -0.0052(9) 0.0069(8) -0.0060(8)
C5 0.0320(12) 0.0250(11) 0.0226(10) -0.0004(8) 0.0048(9) -0.0081(9)
C6 0.0256(10) 0.0232(10) 0.0211(9) -0.0001(8) 0.0009(8) -0.0023(8)
C7 0.0210(10) 0.0163(9) 0.0149(8) -0.0043(7) -0.0007(7) -0.0010(7)
C8 0.0211(9) 0.0172(9) 0.0131(8) -0.0017(7) -0.0016(7) -0.0006(7)
C9 0.0196(9) 0.0184(9) 0.0163(8) -0.0051(7) -0.0018(7) 0.0009(7)
C10 0.0172(9) 0.0178(9) 0.0194(9) -0.0017(7) 0.0002(7) -0.0001(7)
C11 0.0242(10) 0.0211(10) 0.0195(9) 0.0011(8) -0.0038(8) 0.0015(7)
C12 0.0220(10) 0.0206(10) 0.0257(10) 0.0021(8) -0.0019(8) 0.0035(7)
C13 0.0234(10) 0.0201(10) 0.0248(10) -0.0035(8) 0.0018(8) -0.0005(8)
C14 0.0253(10) 0.0254(10) 0.0209(9) -0.0047(8) -0.0031(8) -0.0017(8)
C15 0.0205(10) 0.0230(10) 0.0235(10) -0.0016(8) -0.0041(8) 0.0020(8)
C16 0.0362(12) 0.0263(11) 0.0371(12) -0.0108(10) 0.0006(10) 0.0068(9)

loop_
_atom_type_symbol
_atom_type_description
_atom_type_scat_dispersion_real
_atom_type_scat_dispersion_imag
_atom_type_scat_source
C C 0.0181 0.0091 'International Tables Vol C Tables 4.2.6.8 and 6.1.1.4'
H H 0.0000 0.0000 'International Tables Vol C Tables 4.2.6.8 and 6.1.1.4'
N N 0.0311 0.0180 'International Tables Vol C Tables 4.2.6.8 and 6.1.1.4'
O O 0.0492 0.0322 'International Tables Vol C Tables 4.2.6.8 and 6.1.1.4'
S S 0.3331 0.5567 'International Tables Vol C Tables 4.2.6.8 and 6.1.1.4'

loop_
_geom_angle_atom_site_label_1
_geom_angle_atom_site_label_2
_geom_angle_atom_site_label_3
_geom_angle
_geom_angle_site_symmetry_1
_geom_angle_site_symmetry_3
_geom_angle_publ_flag
C9 S1 C10 104.65(9) . . ?
H1A N1 H1B 120.4 . . ?
C8 N1 H1A 109.6 . . ?
C8 N1 H1B 116.1(19) . . ?
C2 C1 C7 107.15(16) . . ?
C6 C1 C2 122.12(19) . . ?
C6 C1 C7 130.71(19) . . ?
C1 C2 C9 108.75(17) . . ?
C3 C2 C1 119.87(19) . . ?
C3 C2 C9 131.36(19) . . ?
C2 C3 H3 120.9 . . ?
C2 C3 C4 118.3(2) . . ?
C4 C3 H3 120.9 . . ?
C3 C4 H4 119.2 . . ?
C5 C4 C3 121.67(19) . . ?
C5 C4 H4 119.2 . . ?
C4 C5 H5 120.0 . . ?
C4 C5 C6 119.9(2) . . ?
C6 C5 H5 120.0 . . ?
C1 C6 C5 118.1(2) . . ?
C1 C6 H6 120.9 . . ?
C5 C6 H6 120.9 . . ?
O1 C7 C1 129.15(18) . . ?
O1 C7 C8 124.52(17) . . ?
C1 C7 C8 106.32(16) . . ?
N1 C8 C7 118.90(17) . . ?
N1 C8 C9 132.21(18) . . ?
C9 C8 C7 108.80(16) . . ?
C2 C9 S1 126.45(14) . . ?
C8 C9 S1 124.07(15) . . ?
C8 C9 C2 108.96(17) . . ?
C11 C10 S1 115.96(14) . . ?
C15 C10 S1 124.58(15) . . ?
C15 C10 C11 119.46(18) . . ?
C10 C11 H11 119.9 . . ?
C12 C11 C10 120.17(18) . . ?
C12 C11 H11 119.9 . . ?
C11 C12 H12 119.4 . . ?
C11 C12 C13 121.13(19) . . ?
C13 C12 H12 119.4 . . ?
C12 C13 C16 120.42(19) . . ?
C14 C13 C12 118.00(18) . . ?
C14 C13 C16 121.54(19) . . ?
C13 C14 H14 119.1 . . ?
C13 C14 C15 121.85(19) . . ?
C15 C14 H14 119.1 . . ?
C10 C15 C14 119.36(18) . . ?
C10 C15 H15 120.3 . . ?
C14 C15 H15 120.3 . . ?
C13 C16 H16A 109.5 . . ?
C13 C16 H16B 109.5 . . ?
C13 C16 H16C 109.5 . . ?
H16A C16 H16B 109.5 . . ?
H16A C16 H16C 109.5 . . ?
H16B C16 H16C 109.5 . . ?

loop_
_geom_bond_atom_site_label_1
_geom_bond_atom_site_label_2
_geom_bond_distance
_geom_bond_site_symmetry_2
_geom_bond_publ_flag
S1 C9 1.7416(19) . ?
S1 C10 1.7729(19) . ?
O1 C7 1.221(2) . ?
N1 H1A 0.8614 . ?
N1 H1B 0.86(3) . ?
N1 C8 1.359(2) . ?
C1 C2 1.409(3) . ?
C1 C6 1.374(3) . ?
C1 C7 1.483(3) . ?
C2 C3 1.374(3) . ?
C2 C9 1.491(3) . ?
C3 H3 0.9300 . ?
C3 C4 1.408(3) . ?
C4 H4 0.9300 . ?
C4 C5 1.385(3) . ?
C5 H5 0.9300 . ?
C5 C6 1.403(3) . ?
C6 H6 0.9300 . ?
C7 C8 1.499(3) . ?
C8 C9 1.359(3) . ?
C10 C11 1.399(3) . ?
C10 C15 1.391(3) . ?
C11 H11 0.9300 . ?
C11 C12 1.385(3) . ?
C12 H12 0.9300 . ?
C12 C13 1.394(3) . ?
C13 C14 1.388(3) . ?
C13 C16 1.505(3) . ?
C14 H14 0.9300 . ?
C14 C15 1.394(3) . ?
C15 H15 0.9300 . ?
C16 H16A 0.9600 . ?
C16 H16B 0.9600 . ?
C16 H16C 0.9600 . ?

loop_
_geom_torsion_atom_site_label_1
_geom_torsion_atom_site_label_2
_geom_torsion_atom_site_label_3
_geom_torsion_atom_site_label_4
_geom_torsion
_geom_torsion_site_symmetry_1
_geom_torsion_site_symmetry_2
_geom_torsion_site_symmetry_3
_geom_torsion_site_symmetry_4
_geom_torsion_publ_flag
S1 C10 C11 C12 178.72(16) . . . . ?
S1 C10 C15 C14 -178.42(16) . . . . ?
O1 C7 C8 N1 -3.0(3) . . . . ?
O1 C7 C8 C9 179.98(18) . . . . ?
N1 C8 C9 S1 10.2(3) . . . . ?
N1 C8 C9 C2 -177.66(19) . . . . ?
C1 C2 C3 C4 0.6(3) . . . . ?
C1 C2 C9 S1 173.07(14) . . . . ?
C1 C2 C9 C8 1.2(2) . . . . ?
C1 C7 C8 N1 177.84(16) . . . . ?
C1 C7 C8 C9 0.9(2) . . . . ?
C2 C1 C6 C5 -0.3(3) . . . . ?
C2 C1 C7 O1 -179.18(19) . . . . ?
C2 C1 C7 C8 -0.1(2) . . . . ?
C2 C3 C4 C5 -0.2(3) . . . . ?
C3 C2 C9 S1 -5.5(3) . . . . ?
C3 C2 C9 C8 -177.4(2) . . . . ?
C3 C4 C5 C6 -0.5(3) . . . . ?
C4 C5 C6 C1 0.7(3) . . . . ?
C6 C1 C2 C3 -0.3(3) . . . . ?
C6 C1 C2 C9 -179.08(17) . . . . ?
C6 C1 C7 O1 -0.9(4) . . . . ?
C6 C1 C7 C8 178.2(2) . . . . ?
C7 C1 C2 C3 178.15(17) . . . . ?
C7 C1 C2 C9 -0.6(2) . . . . ?
C7 C1 C6 C5 -178.39(19) . . . . ?
C7 C8 C9 S1 -173.36(13) . . . . ?
C7 C8 C9 C2 -1.2(2) . . . . ?
C9 S1 C10 C11 -164.63(15) . . . . ?
C9 S1 C10 C15 15.1(2) . . . . ?
C9 C2 C3 C4 178.98(19) . . . . ?
C10 S1 C9 C2 63.12(18) . . . . ?
C10 S1 C9 C8 -126.15(17) . . . . ?
C10 C11 C12 C13 -0.7(3) . . . . ?
C11 C10 C15 C14 1.3(3) . . . . ?
C11 C12 C13 C14 2.1(3) . . . . ?
C11 C12 C13 C16 -175.7(2) . . . . ?
C12 C13 C14 C15 -1.8(3) . . . . ?
C13 C14 C15 C10 0.1(3) . . . . ?
C15 C10 C11 C12 -1.1(3) . . . . ?
C16 C13 C14 C15 176.0(2) . . . . ?
